data_7243221
loop_
_publ_author_name
'Theppitak, Chatphorn'
'Kielar, Filip'
'Dungkaew, Winya'
'Sukwattanasinitt, Mongkol'
'Kangkaew, Laongdao'
'Sahasithiwat, Somboon'
'Zenno, Hikaru'
'Hayami, Shinya'
'Chainok, Kittipong'

_publ_section_title
;
 The coordination chemistry of benzhydrazide with lanthanide(iii) ions:
 hydrothermal in situ ligand formation, structures, magnetic and
 photoluminescence sensing properties
;
_journal_issue 40
_journal_name_full 'RSC Advances'
_journal_page_first 24709
_journal_page_last 24721
_journal_paper_doi 10.1039/D1RA03106F
_journal_volume 11
_journal_year 2021
_chemical_formula_moiety 'C63 H45 Er3 O18'
_chemical_formula_sum 'C63 H45 Er3 O18'
_chemical_formula_weight 1591.77
_space_group_crystal_system monoclinic
_space_group_IT_number 14
_space_group_name_Hall '-P 2yn'
_space_group_name_H-M_alt 'P 1 21/n 1'
_atom_sites_solution_hydrogens geom
_audit_creation_date 2021-02-21
_audit_creation_method
;
Olex2 1.3
(compiled 2020.11.12 svn.r5f609507 for OlexSys, GUI svn.r6272)
;
_audit_update_record
;
2021-02-21 deposited with the CCDC.	2021-07-08 downloaded from the CCDC.
;
_cell_angle_alpha 90
_cell_angle_beta 95.3050(10)
_cell_angle_gamma 90
_cell_formula_units_Z 4
_cell_length_a 11.3816(4)
_cell_length_b 22.4859(8)
_cell_length_c 22.8587(7)
_cell_measurement_reflns_used 1256
_cell_measurement_temperature 296.0
_cell_measurement_theta_max 25.242
_cell_measurement_theta_min 2.861
_cell_volume 5825.1(3)
_computing_molecular_graphics 'Olex2 1.3 (Dolomanov et al., 2009)'
_computing_publication_material 'Olex2 1.3 (Dolomanov et al., 2009)'
_computing_structure_refinement 'SHELXL 2018/3 (Sheldrick, 2015)'
_computing_structure_solution 'SHELXT 2014/4 (Sheldrick, 2014)'
_diffrn_ambient_temperature 296.0
_diffrn_detector 'Bruker PHOTON 200 area detector'
_diffrn_detector_area_resol_mean 7.39
_diffrn_detector_type 'PHOTON II area detector'
_diffrn_measured_fraction_theta_full 0.998
_diffrn_measured_fraction_theta_max 0.996
_diffrn_measurement_device 'four-circle KAPPA diffractometer'
_diffrn_measurement_device_type 'Bruker D8 QUEST CMOS'
_diffrn_measurement_method '\w and \f scans'
_diffrn_radiation_collimation '0.5 mm'
_diffrn_radiation_monochromator graphite
_diffrn_radiation_probe x-ray
_diffrn_radiation_type MoK\a
_diffrn_radiation_wavelength 0.71073
_diffrn_radiation_xray_symbol K-L~3~
_diffrn_reflns_av_R_equivalents 0.0504
_diffrn_reflns_av_unetI/netI 0.0338
_diffrn_reflns_Laue_measured_fraction_full 0.998
_diffrn_reflns_Laue_measured_fraction_max 0.996
_diffrn_reflns_limit_h_max 14
_diffrn_reflns_limit_h_min -14
_diffrn_reflns_limit_k_max 27
_diffrn_reflns_limit_k_min -28
_diffrn_reflns_limit_l_max 29
_diffrn_reflns_limit_l_min -28
_diffrn_reflns_number 80279
_diffrn_reflns_point_group_measured_fraction_full 0.998
_diffrn_reflns_point_group_measured_fraction_max 0.996
_diffrn_reflns_theta_full 25.242
_diffrn_reflns_theta_max 27.130
_diffrn_reflns_theta_min 2.861
_diffrn_source 'sealed x-ray tube'
_diffrn_source_current 30.0
_diffrn_source_power 1.5
_diffrn_source_target Mo
_diffrn_source_type Mo
_diffrn_source_voltage 50.0
_exptl_absorpt_coefficient_mu 4.356
_exptl_absorpt_correction_T_max 0.7455
_exptl_absorpt_correction_T_min 0.5851
_exptl_absorpt_correction_type multi-scan
_exptl_absorpt_process_details
;
SADABS-2014/4 (Bruker,2014/4) was used for absorption correction.
wR2(int) was 0.0868 before and 0.0507 after correction.
The Ratio of minimum to maximum transmission is 0.7848.
The \l/2 correction factor is 0.00150.
;
_exptl_crystal_colour 'light orange'
_exptl_crystal_colour_modifier light
_exptl_crystal_colour_primary orange
_exptl_crystal_density_diffrn 1.815
_exptl_crystal_description block
_exptl_crystal_F_000 3084
_exptl_crystal_size_max 0.28
_exptl_crystal_size_mid 0.22
_exptl_crystal_size_min 0.2
_refine_diff_density_max 0.703
_refine_diff_density_min -0.630
_refine_diff_density_rms 0.096
_refine_ls_extinction_method none
_refine_ls_goodness_of_fit_ref 1.038
_refine_ls_hydrogen_treatment constr
_refine_ls_matrix_type full
_refine_ls_number_parameters 977
_refine_ls_number_reflns 12841
_refine_ls_number_restraints 714
_refine_ls_restrained_S_all 1.033
_refine_ls_R_factor_all 0.0491
_refine_ls_R_factor_gt 0.0279
_refine_ls_shift/su_max 0.004
_refine_ls_shift/su_mean 0.000
_refine_ls_structure_factor_coef Fsqd
_refine_ls_weighting_details 'w=1/[\s^2^(Fo^2^)+(0.0146P)^2^+7.9838P] where P=(Fo^2^+2Fc^2^)/3'
_refine_ls_weighting_scheme calc
_refine_ls_wR_factor_gt 0.0468
_refine_ls_wR_factor_ref 0.0517
_reflns_Friedel_coverage 0.000
_reflns_number_gt 10024
_reflns_number_total 12841
_reflns_threshold_expression 'I > 2\s(I)'
_cod_data_source_file d1ra03106f2.cif
_cod_data_source_block 18er
_cod_database_code 7243221
_shelx_shelxl_version_number 2018/3
_shelx_space_group_comment
;
The symmetry employed for this shelxl refinement is uniquely defined
by the following loop, which should always be used as a source of
symmetry information in preference to the above space-group names.
They are only intended as comments.
;
_shelx_estimated_absorpt_t_max 0.476
_shelx_estimated_absorpt_t_min 0.375
_olex2_refinement_description
;
1. Restrained distances
 C1-C2 \\sim C1-C2A
 with sigma of 0.02
 C2-C3 \\sim C2A-C3A
 with sigma of 0.02
 C2-C7 \\sim C2A-C7A
 with sigma of 0.02
 C3-C4 \\sim C3A-C4A
 with sigma of 0.02
 C4-C5 \\sim C4A-C5A
 with sigma of 0.02
 C5-C6 \\sim C5A-C6A
 with sigma of 0.02
 C6-C7 \\sim C6A-C7A
 with sigma of 0.02
 C1-C3 \\sim C1-C3A
 with sigma of 0.04
 C1-C7 \\sim C1-C7A
 with sigma of 0.04
 C2-C4 \\sim C2A-C4A
 with sigma of 0.04
 C2-C6 \\sim C2A-C6A
 with sigma of 0.04
 C3-C5 \\sim C3A-C5A
 with sigma of 0.04
 C3-C7 \\sim C3A-C7A
 with sigma of 0.04
 C4-C6 \\sim C4A-C6A
 with sigma of 0.04
 C5-C7 \\sim C5A-C7A
 with sigma of 0.04
 C15-C16 \\sim C15-C16A
 with sigma of 0.02
 C16-C17 \\sim C16A-C17A
 with sigma of 0.02
 C16-C21 \\sim C16A-C21A
 with sigma of 0.02
 C17-C18 \\sim C17A-C18A
 with sigma of 0.02
 C18-C19 \\sim C18A-C19A
 with sigma of 0.02
 C19-C20 \\sim C19A-C20A
 with sigma of 0.02
 C20-C21 \\sim C20A-C21A
 with sigma of 0.02
 C15-C17 \\sim C15-C17A
 with sigma of 0.04
 C15-C21 \\sim C15-C21A
 with sigma of 0.04
 C16-C18 \\sim C16A-C18A
 with sigma of 0.04
 C16-C20 \\sim C16A-C20A
 with sigma of 0.04
 C17-C19 \\sim C17A-C19A
 with sigma of 0.04
 C17-C21 \\sim C17A-C21A
 with sigma of 0.04
 C18-C20 \\sim C18A-C20A
 with sigma of 0.04
 C19-C21 \\sim C19A-C21A
 with sigma of 0.04
 C29-C30 \\sim C29-C30A
 with sigma of 0.02
 C30-C31 \\sim C30A-C31A
 with sigma of 0.02
 C30-C35 \\sim C30A-C35A
 with sigma of 0.02
 C31-C32 \\sim C31A-C32A
 with sigma of 0.02
 C32-C33 \\sim C32A-C33A
 with sigma of 0.02
 C33-C34 \\sim C33A-C34A
 with sigma of 0.02
 C34-C35 \\sim C34A-C35A
 with sigma of 0.02
 C29-C31 \\sim C29-C31A
 with sigma of 0.04
 C29-C35 \\sim C29-C35A
 with sigma of 0.04
 C30-C32 \\sim C30A-C32A
 with sigma of 0.04
 C30-C34 \\sim C30A-C34A
 with sigma of 0.04
 C31-C33 \\sim C31A-C33A
 with sigma of 0.04
 C31-C35 \\sim C31A-C35A
 with sigma of 0.04
 C32-C34 \\sim C32A-C34A
 with sigma of 0.04
 C33-C35 \\sim C33A-C35A
 with sigma of 0.04
 C57-C58 \\sim C57-C58A
 with sigma of 0.02
 C58-C59 \\sim C58A-C59A
 with sigma of 0.02
 C58-C63 \\sim C58A-C63A
 with sigma of 0.02
 C59-C60 \\sim C59A-C60A
 with sigma of 0.02
 C60-C61 \\sim C60A-C61A
 with sigma of 0.02
 C61-C62 \\sim C61A-C62A
 with sigma of 0.02
 C62-C63 \\sim C62A-C63A
 with sigma of 0.02
 C57-C59 \\sim C57-C59A
 with sigma of 0.04
 C57-C63 \\sim C57-C63A
 with sigma of 0.04
 C58-C60 \\sim C58A-C60A
 with sigma of 0.04
 C58-C62 \\sim C58A-C62A
 with sigma of 0.04
 C59-C61 \\sim C59A-C61A
 with sigma of 0.04
 C59-C63 \\sim C59A-C63A
 with sigma of 0.04
 C60-C62 \\sim C60A-C62A
 with sigma of 0.04
 C61-C63 \\sim C61A-C63A
 with sigma of 0.04
2. Restrained planarity
 O5, O6, C15, C16, C17, C18, C19, C20, C21
 with sigma of 0.01
3. Uiso/Uaniso restraints and constraints
Uanis(C2) \\sim Ueq, Uanis(C3) \\sim Ueq, Uanis(C4) \\sim Ueq, Uanis(C5) \\sim
Ueq, Uanis(C6) \\sim Ueq, Uanis(C7) \\sim Ueq: with sigma of 0.01 and sigma for
terminal atoms of 0.02
Uanis(C2A) \\sim Ueq, Uanis(C3A) \\sim Ueq, Uanis(C4A) \\sim Ueq, Uanis(C5A)
\\sim Ueq, Uanis(C6A) \\sim Ueq, Uanis(C7A) \\sim Ueq: with sigma of 0.01 and
sigma for terminal atoms of 0.02
Uanis(C16) \\sim Ueq, Uanis(C17) \\sim Ueq, Uanis(C18) \\sim Ueq, Uanis(C19)
\\sim Ueq, Uanis(C20) \\sim Ueq, Uanis(C21) \\sim Ueq: with sigma of 0.01 and
sigma for terminal atoms of 0.02
Uanis(C16A) \\sim Ueq, Uanis(C17A) \\sim Ueq, Uanis(C18A) \\sim Ueq,
Uanis(C19A) \\sim Ueq, Uanis(C20A) \\sim Ueq, Uanis(C21A) \\sim Ueq: with sigma
of 0.01 and sigma for terminal atoms of 0.02
Uanis(C30) \\sim Ueq, Uanis(C31) \\sim Ueq, Uanis(C32) \\sim Ueq, Uanis(C33)
\\sim Ueq, Uanis(C34) \\sim Ueq, Uanis(C35) \\sim Ueq: with sigma of 0.01 and
sigma for terminal atoms of 0.02
Uanis(C30A) \\sim Ueq, Uanis(C31A) \\sim Ueq, Uanis(C32A) \\sim Ueq,
Uanis(C33A) \\sim Ueq, Uanis(C34A) \\sim Ueq, Uanis(C35A) \\sim Ueq: with sigma
of 0.01 and sigma for terminal atoms of 0.02
Uanis(C58) \\sim Ueq, Uanis(C59) \\sim Ueq, Uanis(C60) \\sim Ueq, Uanis(C61)
\\sim Ueq, Uanis(C62) \\sim Ueq, Uanis(C63) \\sim Ueq: with sigma of 0.01 and
sigma for terminal atoms of 0.02
Uanis(C58A) \\sim Ueq, Uanis(C59A) \\sim Ueq, Uanis(C60A) \\sim Ueq,
Uanis(C61A) \\sim Ueq, Uanis(C62A) \\sim Ueq, Uanis(C63A) \\sim Ueq: with sigma
of 0.01 and sigma for terminal atoms of 0.02
4. Rigid body (RIGU) restrains
 C1, C2, C3, C4, C5, C6, C7
 with sigma for 1-2 distances of 0.001 and sigma for 1-3 distances of 0.001
 C1, C2A, C3A, C4A, C5A, C6A, C7A
 with sigma for 1-2 distances of 0.001 and sigma for 1-3 distances of 0.001
 C15, C16, C17, C18, C19, C20, C21
 with sigma for 1-2 distances of 0.001 and sigma for 1-3 distances of 0.001
 C15, C16A, C17A, C18A, C19A, C20A, C21A
 with sigma for 1-2 distances of 0.001 and sigma for 1-3 distances of 0.001
 C29, C30, C31, C32, C33, C34, C35
 with sigma for 1-2 distances of 0.001 and sigma for 1-3 distances of 0.001
 C29, C30A, C31A, C32A, C33A, C34A, C35A
 with sigma for 1-2 distances of 0.001 and sigma for 1-3 distances of 0.001
 C57, C58, C59, C60, C61, C62, C63
 with sigma for 1-2 distances of 0.001 and sigma for 1-3 distances of 0.001
 C57, C58A, C59A, C60A, C61A, C62A, C63A
 with sigma for 1-2 distances of 0.001 and sigma for 1-3 distances of 0.001
5. Others
 Sof(C2A)=Sof(C3A)=Sof(H3A)=Sof(C4A)=Sof(H4A)=Sof(C5A)=Sof(H5A)=Sof(C6A)=
 Sof(H6A)=Sof(C7A)=Sof(H7A)=1-FVAR(1)
 Sof(C2)=Sof(C3)=Sof(H3)=Sof(C4)=Sof(H4)=Sof(C5)=Sof(H5)=Sof(C6)=Sof(H6)=
 Sof(C7)=Sof(H7)=FVAR(1)
 Sof(C16A)=Sof(C17A)=Sof(H17A)=Sof(C18A)=Sof(H18A)=Sof(C19A)=Sof(H19A)=
 Sof(C20A)=Sof(H20A)=Sof(C21A)=Sof(H21A)=1-FVAR(2)
 Sof(C16)=Sof(C17)=Sof(H17)=Sof(C18)=Sof(H18)=Sof(C19)=Sof(H19)=Sof(C20)=
 Sof(H20)=Sof(C21)=Sof(H21)=FVAR(2)
 Sof(C30A)=Sof(C31A)=Sof(H31A)=Sof(C32A)=Sof(H32A)=Sof(C33A)=Sof(H33A)=
 Sof(C34A)=Sof(H34A)=Sof(C35A)=Sof(H35A)=1-FVAR(3)
 Sof(C30)=Sof(C31)=Sof(H31)=Sof(C32)=Sof(H32)=Sof(C33)=Sof(H33)=Sof(C34)=
 Sof(H34)=Sof(C35)=Sof(H35)=FVAR(3)
 Sof(C58A)=Sof(C59A)=Sof(H59A)=Sof(C60A)=Sof(H60A)=Sof(C61A)=Sof(H61A)=
 Sof(C62A)=Sof(H62A)=Sof(C63A)=Sof(H63A)=1-FVAR(4)
 Sof(C58)=Sof(C59)=Sof(H59)=Sof(C60)=Sof(H60)=Sof(C61)=Sof(H61)=Sof(C62)=
 Sof(H62)=Sof(C63)=Sof(H63)=FVAR(4)
6.a Aromatic/amide H refined with riding coordinates:
 C3(H3), C3A(H3A), C4(H4), C4A(H4A), C5(H5), C5A(H5A), C6(H6), C6A(H6A),
 C7(H7), C7A(H7A), C10(H10), C11(H11), C12(H12), C13(H13), C14(H14), C17(H17),
 C17A(H17A), C18(H18), C18A(H18A), C19(H19), C19A(H19A), C20(H20), C20A(H20A),
 C21(H21), C21A(H21A), C24(H24), C25(H25), C26(H26), C27(H27), C28(H28),
 C31(H31), C31A(H31A), C32(H32), C32A(H32A), C33(H33), C33A(H33A), C34(H34),
 C34A(H34A), C35(H35), C35A(H35A), C38(H38), C39(H39), C40(H40), C41(H41),
 C42(H42), C45(H45), C46(H46), C47(H47), C48(H48), C49(H49), C52(H52), C53(H53),
  C54(H54), C55(H55), C56(H56), C59(H59), C59A(H59A), C60(H60), C60A(H60A),
 C61(H61), C61A(H61A), C62(H62), C62A(H62A), C63(H63), C63A(H63A)
;
_olex2_submission_special_instructions 'No special instructions were received'

loop_
_space_group_symop_operation_xyz
'x, y, z'
'-x+1/2, y+1/2, -z+1/2'
'-x, -y, -z'
'x-1/2, -y-1/2, z-1/2'

loop_
_atom_site_label
_atom_site_type_symbol
_atom_site_fract_x
_atom_site_fract_y
_atom_site_fract_z
_atom_site_U_iso_or_equiv
_atom_site_adp_type
_atom_site_occupancy
_atom_site_site_symmetry_order
_atom_site_calc_flag
_atom_site_refinement_flags_posn
_atom_site_refinement_flags_adp
_atom_site_refinement_flags_occupancy
_atom_site_disorder_assembly
_atom_site_disorder_group
Er1 Er 0.66371(2) 0.61410(2) 0.71441(2) 0.03451(5) Uani 1 1 d . . . . .
Er2 Er 0.53387(2) 0.43115(2) 0.76727(2) 0.02992(4) Uani 1 1 d . . . . .
Er3 Er 0.63861(2) 0.27431(2) 0.82469(2) 0.03161(4) Uani 1 1 d . . . . .
O1 O 0.7074(4) 0.67614(15) 0.64099(14) 0.0842(12) Uani 1 1 d . . . . .
O2 O 0.8537(3) 0.70879(13) 0.59601(13) 0.0660(9) Uani 1 1 d . . . . .
O3 O 0.8486(3) 0.62546(14) 0.74723(14) 0.0637(8) Uani 1 1 d . . . . .
O4 O 0.9602(2) 0.70092(12) 0.72454(12) 0.0487(7) Uani 1 1 d . . . . .
O5 O 0.6016(3) 0.70013(12) 0.74672(13) 0.0631(9) Uani 1 1 d . . . . .
O6 O 0.6995(2) 0.77885(12) 0.72192(13) 0.0553(8) Uani 1 1 d . . . . .
O7 O 0.6323(3) 0.57679(12) 0.80023(12) 0.0503(7) Uani 1 1 d . . . . .
O8 O 0.5450(2) 0.50110(11) 0.83923(11) 0.0434(6) Uani 1 1 d . . . . .
O9 O 0.7249(3) 0.53510(12) 0.66573(13) 0.0597(8) Uani 1 1 d . . . . .
O10 O 0.6816(2) 0.45472(12) 0.71515(11) 0.0474(7) Uani 1 1 d . . . . .
O11 O 0.4793(3) 0.58846(14) 0.68462(14) 0.0645(9) Uani 1 1 d . . . . .
O12 O 0.4240(2) 0.50124(12) 0.71846(12) 0.0504(7) Uani 1 1 d . . . . .
O13 O 0.4451(2) 0.37901(11) 0.68334(11) 0.0466(7) Uani 1 1 d . . . . .
O14 O 0.5684(2) 0.32664(10) 0.74060(10) 0.0387(6) Uani 1 1 d . . . . .
O15 O 0.6744(2) 0.38446(10) 0.83111(11) 0.0380(6) Uani 1 1 d . . . . .
O16 O 0.7397(3) 0.32708(12) 0.90387(12) 0.0535(7) Uani 1 1 d . . . . .
O17 O 0.4000(2) 0.38892(11) 0.82035(12) 0.0459(7) Uani 1 1 d . . . . .
O18 O 0.4667(2) 0.30239(12) 0.85645(12) 0.0478(7) Uani 1 1 d . . . . .
C1 C 0.7648(4) 0.67729(19) 0.59652(18) 0.0494(10) Uani 1 1 d D . . . .
C2 C 0.7332(15) 0.6393(11) 0.5429(8) 0.054(3) Uani 0.50(3) 1 d D U P A 1
C2A C 0.7157(15) 0.6410(10) 0.5465(7) 0.049(3) Uani 0.50(3) 1 d D U P A 2
C3 C 0.8167(16) 0.6304(9) 0.5043(7) 0.058(3) Uani 0.50(3) 1 d D U P A 1
H3 H 0.890339 0.648320 0.510793 0.070 Uiso 0.50(3) 1 calc R U P A 1
C3A C 0.7829(17) 0.6269(8) 0.5026(7) 0.056(3) Uani 0.50(3) 1 d D U P A 2
H3A H 0.858513 0.642763 0.503220 0.067 Uiso 0.50(3) 1 calc R U P A 2
C4 C 0.791(2) 0.5940(8) 0.4550(6) 0.073(3) Uani 0.50(3) 1 d D U P A 1
H4 H 0.846395 0.587058 0.428470 0.088 Uiso 0.50(3) 1 calc R U P A 1
C4A C 0.742(2) 0.5892(6) 0.4560(6) 0.069(4) Uani 0.50(3) 1 d D U P A 2
H4A H 0.789948 0.577093 0.427418 0.083 Uiso 0.50(3) 1 calc R U P A 2
C5 C 0.680(2) 0.5689(7) 0.4471(6) 0.077(4) Uani 0.50(3) 1 d D U P A 1
H5 H 0.663920 0.544406 0.414569 0.093 Uiso 0.50(3) 1 calc R U P A 1
C5A C 0.627(2) 0.5713(6) 0.4558(7) 0.075(4) Uani 0.50(3) 1 d D U P A 2
H5A H 0.595729 0.547160 0.425162 0.090 Uiso 0.50(3) 1 calc R U P A 2
C6 C 0.5901(17) 0.5774(7) 0.4842(9) 0.077(4) Uani 0.50(3) 1 d D U P A 1
H6 H 0.515063 0.561214 0.476808 0.092 Uiso 0.50(3) 1 calc R U P A 1
C6A C 0.5527(17) 0.5878(8) 0.4997(8) 0.085(4) Uani 0.50(3) 1 d D U P A 2
H6A H 0.474301 0.575621 0.497532 0.102 Uiso 0.50(3) 1 calc R U P A 2
C7 C 0.6234(14) 0.6120(8) 0.5327(8) 0.071(3) Uani 0.50(3) 1 d D U P A 1
H7 H 0.569216 0.617514 0.560264 0.085 Uiso 0.50(3) 1 calc R U P A 1
C7A C 0.5997(14) 0.6221(9) 0.5453(7) 0.066(3) Uani 0.50(3) 1 d D U P A 2
H7A H 0.554037 0.632724 0.575341 0.079 Uiso 0.50(3) 1 calc R U P A 2
C8 C 0.9466(3) 0.65109(17) 0.74770(16) 0.0401(9) Uani 1 1 d . . . . .
C9 C 1.0505(3) 0.62079(16) 0.77816(16) 0.0366(8) Uani 1 1 d . . . . .
C10 C 1.1550(4) 0.6496(2) 0.7909(2) 0.0652(13) Uani 1 1 d . . . . .
H10 H 1.162907 0.688953 0.779339 0.078 Uiso 1 1 calc R U . . .
C11 C 1.2491(5) 0.6209(3) 0.8210(3) 0.0887(18) Uani 1 1 d . . . . .
H11 H 1.319052 0.641350 0.831053 0.106 Uiso 1 1 calc R U . . .
C12 C 1.2401(6) 0.5630(3) 0.8359(2) 0.0856(18) Uani 1 1 d . . . . .
H12 H 1.304774 0.543108 0.854568 0.103 Uiso 1 1 calc R U . . .
C13 C 1.1368(6) 0.5342(2) 0.8236(3) 0.096(2) Uani 1 1 d . . . . .
H13 H 1.129962 0.494676 0.834834 0.115 Uiso 1 1 calc R U . . .
C14 C 1.0418(5) 0.5625(2) 0.7946(2) 0.0676(14) Uani 1 1 d . . . . .
H14 H 0.971193 0.542012 0.786180 0.081 Uiso 1 1 calc R U . . .
C15 C 0.6133(3) 0.75515(17) 0.74169(11) 0.0405(9) Uani 1 1 d D . . . .
C16 C 0.5164(9) 0.7930(6) 0.7611(5) 0.039(3) Uani 0.51(2) 1 d D U P B 1
C16A C 0.5145(10) 0.7944(6) 0.7548(6) 0.040(3) Uani 0.49(2) 1 d D U P B 2
C17 C 0.5176(11) 0.8535(6) 0.7578(6) 0.059(4) Uani 0.51(2) 1 d D U P B 1
H17 H 0.580634 0.872735 0.742785 0.071 Uiso 0.51(2) 1 calc R U P B 1
C17A C 0.5379(14) 0.8541(6) 0.7593(8) 0.060(3) Uani 0.49(2) 1 d D U P B 2
H17A H 0.612101 0.868956 0.753230 0.072 Uiso 0.49(2) 1 calc R U P B 2
C18 C 0.4250(11) 0.8867(6) 0.7767(7) 0.076(4) Uani 0.51(2) 1 d D U P B 1
H18 H 0.426018 0.928014 0.774405 0.092 Uiso 0.51(2) 1 calc R U P B 1
C18A C 0.4486(14) 0.8916(6) 0.7730(8) 0.075(4) Uani 0.49(2) 1 d D U P B 2
H18A H 0.462816 0.932101 0.777665 0.090 Uiso 0.49(2) 1 calc R U P B 2
C19 C 0.3317(11) 0.8579(6) 0.7988(7) 0.065(3) Uani 0.51(2) 1 d D U P B 1
H19 H 0.270162 0.879857 0.812080 0.079 Uiso 0.51(2) 1 calc R U P B 1
C19A C 0.3384(12) 0.8689(6) 0.7797(7) 0.067(3) Uani 0.49(2) 1 d D U P B 2
H19A H 0.277994 0.894873 0.787117 0.081 Uiso 0.49(2) 1 calc R U P B 2
C20 C 0.3297(10) 0.7983(5) 0.8012(6) 0.066(3) Uani 0.51(2) 1 d D U P B 1
H20 H 0.265886 0.779021 0.815452 0.079 Uiso 0.51(2) 1 calc R U P B 1
C20A C 0.3150(10) 0.8093(5) 0.7757(7) 0.056(3) Uani 0.49(2) 1 d D U P B 2
H20A H 0.241337 0.794428 0.782611 0.067 Uiso 0.49(2) 1 calc R U P B 2
C21 C 0.4214(9) 0.7656(5) 0.7828(5) 0.056(3) Uani 0.51(2) 1 d D U P B 1
H21 H 0.419204 0.724291 0.785082 0.067 Uiso 0.51(2) 1 calc R U P B 1
C21A C 0.4051(9) 0.7716(5) 0.7610(6) 0.042(2) Uani 0.49(2) 1 d D U P B 2
H21A H 0.390771 0.731151 0.755383 0.050 Uiso 0.49(2) 1 calc R U P B 2
C22 C 0.5796(3) 0.55394(17) 0.84059(16) 0.0384(9) Uani 1 1 d . . . . .
C23 C 0.5586(3) 0.59139(17) 0.89241(16) 0.0394(9) Uani 1 1 d . . . . .
C24 C 0.5645(5) 0.65264(19) 0.8889(2) 0.0653(14) Uani 1 1 d . . . . .
H24 H 0.586269 0.670524 0.854849 0.078 Uiso 1 1 calc R U . . .
C25 C 0.5384(6) 0.6874(2) 0.9357(3) 0.096(2) Uani 1 1 d . . . . .
H25 H 0.539813 0.728589 0.932576 0.115 Uiso 1 1 calc R U . . .
C26 C 0.5104(6) 0.6615(3) 0.9866(3) 0.092(2) Uani 1 1 d . . . . .
H26 H 0.494980 0.684997 1.018419 0.111 Uiso 1 1 calc R U . . .
C27 C 0.5052(5) 0.6017(3) 0.9907(2) 0.0816(17) Uani 1 1 d . . . . .
H27 H 0.486579 0.584269 1.025514 0.098 Uiso 1 1 calc R U . . .
C28 C 0.5272(4) 0.5661(2) 0.94355(19) 0.0599(12) Uani 1 1 d . . . . .
H28 H 0.520808 0.525041 0.946446 0.072 Uiso 1 1 calc R U . . .
C29 C 0.7170(3) 0.47975(18) 0.67087(17) 0.0406(8) Uani 1 1 d D . . . .
C30 C 0.762(4) 0.4424(6) 0.6237(9) 0.041(4) Uani 0.47(3) 1 d D U P C 1
C30A C 0.745(3) 0.4422(6) 0.6203(8) 0.040(4) Uani 0.53(3) 1 d D U P C 2
C31 C 0.8031(17) 0.4662(6) 0.5739(6) 0.044(3) Uani 0.47(3) 1 d D U P C 1
H31 H 0.805545 0.507214 0.569188 0.053 Uiso 0.47(3) 1 calc R U P C 1
C31A C 0.7669(18) 0.4690(6) 0.5684(6) 0.052(3) Uani 0.53(3) 1 d D U P C 2
H31A H 0.762534 0.510174 0.565103 0.062 Uiso 0.53(3) 1 calc R U P C 2
C32 C 0.8410(19) 0.4290(6) 0.5301(6) 0.062(3) Uani 0.47(3) 1 d D U P C 1
H32 H 0.863642 0.444861 0.495281 0.074 Uiso 0.47(3) 1 calc R U P C 1
C32A C 0.796(2) 0.4356(6) 0.5213(6) 0.070(4) Uani 0.53(3) 1 d D U P C 2
H32A H 0.815232 0.454601 0.487357 0.084 Uiso 0.53(3) 1 calc R U P C 2
C33 C 0.844(2) 0.3687(6) 0.5397(8) 0.068(4) Uani 0.47(3) 1 d D U P C 1
H33 H 0.869022 0.343488 0.511062 0.082 Uiso 0.47(3) 1 calc R U P C 1
C33A C 0.796(2) 0.3755(6) 0.5238(7) 0.072(4) Uani 0.53(3) 1 d D U P C 2
H33A H 0.817399 0.353316 0.492152 0.087 Uiso 0.53(3) 1 calc R U P C 2
C34 C 0.810(2) 0.3453(6) 0.5909(9) 0.064(4) Uani 0.47(3) 1 d D U P C 1
H34 H 0.813024 0.304373 0.596763 0.077 Uiso 0.47(3) 1 calc R U P C 1
C34A C 0.7651(18) 0.3479(5) 0.5729(7) 0.065(3) Uani 0.53(3) 1 d D U P C 2
H34A H 0.761768 0.306593 0.573972 0.077 Uiso 0.53(3) 1 calc R U P C 2
C35 C 0.7726(19) 0.3818(6) 0.6337(8) 0.050(4) Uani 0.47(3) 1 d D U P C 1
H35 H 0.754073 0.365795 0.669255 0.059 Uiso 0.47(3) 1 calc R U P C 1
C35A C 0.7382(16) 0.3807(5) 0.6215(6) 0.048(3) Uani 0.53(3) 1 d D U P C 2
H35A H 0.716027 0.361373 0.654724 0.057 Uiso 0.53(3) 1 calc R U P C 2
C36 C 0.4028(3) 0.54948(17) 0.69206(17) 0.0397(9) Uani 1 1 d . . . . .
C37 C 0.2799(3) 0.56166(16) 0.66749(15) 0.0359(8) Uani 1 1 d . . . . .
C38 C 0.2436(4) 0.6173(2) 0.6487(2) 0.0608(12) Uani 1 1 d . . . . .
H38 H 0.297570 0.648455 0.650113 0.073 Uiso 1 1 calc R U . . .
C39 C 0.1266(5) 0.6274(2) 0.6274(2) 0.0712(15) Uani 1 1 d . . . . .
H39 H 0.102975 0.665404 0.615521 0.085 Uiso 1 1 calc R U . . .
C40 C 0.0484(4) 0.5834(3) 0.6239(2) 0.0680(14) Uani 1 1 d . . . . .
H40 H -0.029536 0.590720 0.609826 0.082 Uiso 1 1 calc R U . . .
C41 C 0.0821(4) 0.5284(3) 0.6406(3) 0.0858(18) Uani 1 1 d . . . . .
H41 H 0.027902 0.497345 0.636915 0.103 Uiso 1 1 calc R U . . .
C42 C 0.1975(4) 0.5173(2) 0.6633(2) 0.0650(13) Uani 1 1 d . . . . .
H42 H 0.219023 0.479163 0.675902 0.078 Uiso 1 1 calc R U . . .
C43 C 0.5028(3) 0.33205(16) 0.69212(16) 0.0379(9) Uani 1 1 d . . . . .
C44 C 0.5001(4) 0.28402(17) 0.64746(16) 0.0441(10) Uani 1 1 d . . . . .
C45 C 0.5910(4) 0.24336(17) 0.64791(18) 0.0488(10) Uani 1 1 d . . . . .
H45 H 0.654804 0.246070 0.676315 0.059 Uiso 1 1 calc R U . . .
C46 C 0.5877(5) 0.1987(2) 0.6064(2) 0.0671(14) Uani 1 1 d . . . . .
H46 H 0.649242 0.171477 0.606578 0.081 Uiso 1 1 calc R U . . .
C47 C 0.4933(6) 0.1947(2) 0.5649(2) 0.0847(18) Uani 1 1 d . . . . .
H47 H 0.490442 0.164068 0.537442 0.102 Uiso 1 1 calc R U . . .
C48 C 0.4033(6) 0.2350(2) 0.5633(2) 0.0869(18) Uani 1 1 d . . . . .
H48 H 0.340027 0.231945 0.534672 0.104 Uiso 1 1 calc R U . . .
C49 C 0.4064(5) 0.2806(2) 0.6044(2) 0.0656(13) Uani 1 1 d . . . . .
H49 H 0.346030 0.308609 0.603012 0.079 Uiso 1 1 calc R U . . .
C50 C 0.7295(3) 0.37816(17) 0.88202(17) 0.0381(9) Uani 1 1 d . . . . .
C51 C 0.7797(3) 0.43065(17) 0.91394(17) 0.0413(9) Uani 1 1 d . . . . .
C52 C 0.8121(3) 0.47995(18) 0.8840(2) 0.0505(11) Uani 1 1 d . . . . .
H52 H 0.805327 0.479708 0.843180 0.061 Uiso 1 1 calc R U . . .
C53 C 0.8550(4) 0.5301(2) 0.9141(3) 0.0740(15) Uani 1 1 d . . . . .
H53 H 0.878962 0.563011 0.893552 0.089 Uiso 1 1 calc R U . . .
C54 C 0.8616(5) 0.5309(3) 0.9732(3) 0.094(2) Uani 1 1 d . . . . .
H54 H 0.887632 0.565139 0.993177 0.113 Uiso 1 1 calc R U . . .
C55 C 0.8309(6) 0.4826(3) 1.0044(3) 0.098(2) Uani 1 1 d . . . . .
H55 H 0.836001 0.484002 1.045218 0.117 Uiso 1 1 calc R U . . .
C56 C 0.7918(4) 0.4310(2) 0.9749(2) 0.0664(13) Uani 1 1 d . . . . .
H56 H 0.773980 0.397210 0.995824 0.080 Uiso 1 1 calc R U . . .
C57 C 0.3878(3) 0.34192(17) 0.84889(16) 0.0386(8) Uani 1 1 d D . . . .
C58 C 0.2768(7) 0.3310(3) 0.8777(6) 0.037(2) Uani 0.696(17) 1 d D U P D 1
C58A C 0.2653(15) 0.3311(7) 0.8650(13) 0.032(4) Uani 0.304(17) 1 d D U P D 2
C59 C 0.1812(7) 0.3693(4) 0.8662(5) 0.058(3) Uani 0.696(17) 1 d D U P D 1
H59 H 0.189062 0.403589 0.844108 0.070 Uiso 0.696(17) 1 calc R U P D 1
C59A C 0.2037(14) 0.3806(7) 0.8824(9) 0.038(3) Uani 0.304(17) 1 d D U P D 2
H59A H 0.237572 0.418214 0.882711 0.046 Uiso 0.304(17) 1 calc R U P D 2
C60 C 0.0744(8) 0.3561(5) 0.8878(6) 0.075(3) Uani 0.696(17) 1 d D U P D 1
H60 H 0.012370 0.383062 0.882586 0.090 Uiso 0.696(17) 1 calc R U P D 1
C60A C 0.0921(17) 0.3727(8) 0.8991(12) 0.054(4) Uani 0.304(17) 1 d D U P D 2
H60A H 0.044902 0.405723 0.904328 0.064 Uiso 0.304(17) 1 calc R U P D 2
C61 C 0.0593(10) 0.3045(5) 0.9164(7) 0.074(3) Uani 0.696(17) 1 d D U P D 1
H61 H -0.014718 0.294267 0.927386 0.089 Uiso 0.696(17) 1 calc R U P D 1
C61A C 0.0501(18) 0.3178(9) 0.9081(14) 0.058(4) Uani 0.304(17) 1 d D U P D 2
H61A H -0.023112 0.313276 0.922504 0.069 Uiso 0.304(17) 1 calc R U P D 2
C62 C 0.1526(9) 0.2677(4) 0.9292(6) 0.083(3) Uani 0.696(17) 1 d D U P D 1
H62 H 0.143962 0.233816 0.951732 0.099 Uiso 0.696(17) 1 calc R U P D 1
C62A C 0.1157(16) 0.2677(7) 0.8959(11) 0.064(4) Uani 0.304(17) 1 d D U P D 2
H62A H 0.085756 0.229664 0.900582 0.077 Uiso 0.304(17) 1 calc R U P D 2
C63 C 0.2607(8) 0.2802(4) 0.9087(5) 0.065(3) Uani 0.696(17) 1 d D U P D 1
H63 H 0.323102 0.253771 0.916229 0.078 Uiso 0.696(17) 1 calc R U P D 1
C63A C 0.2271(15) 0.2757(6) 0.8764(11) 0.056(4) Uani 0.304(17) 1 d D U P D 2
H63A H 0.275101 0.242981 0.871282 0.067 Uiso 0.304(17) 1 calc R U P D 2

loop_
_atom_site_aniso_label
_atom_site_aniso_U_11
_atom_site_aniso_U_22
_atom_site_aniso_U_33
_atom_site_aniso_U_23
_atom_site_aniso_U_13
_atom_site_aniso_U_12
Er1 0.03237(9) 0.02581(8) 0.04597(10) 0.00147(7) 0.00692(7) -0.00172(7)
Er2 0.02947(9) 0.02417(8) 0.03638(9) 0.00030(6) 0.00438(6) 0.00227(6)
Er3 0.02766(9) 0.02678(8) 0.04105(9) 0.00088(7) 0.00677(7) 0.00245(7)
O1 0.124(3) 0.076(2) 0.058(2) 0.0268(18) 0.035(2) 0.051(2)
O2 0.094(3) 0.0363(17) 0.064(2) -0.0057(14) -0.0120(18) -0.0048(17)
O3 0.0353(17) 0.070(2) 0.085(2) -0.0034(17) 0.0018(15) -0.0077(15)
O4 0.0513(18) 0.0331(15) 0.0602(18) 0.0019(13) -0.0037(14) 0.0086(13)
O5 0.073(2) 0.0312(16) 0.092(2) 0.0041(15) 0.0467(18) 0.0080(14)
O6 0.0394(16) 0.0447(17) 0.086(2) -0.0028(15) 0.0286(15) -0.0057(13)
O7 0.0607(19) 0.0467(17) 0.0460(16) 0.0015(13) 0.0175(14) 0.0029(14)
O8 0.0552(18) 0.0290(14) 0.0459(15) -0.0053(11) 0.0043(13) 0.0027(12)
O9 0.079(2) 0.0372(17) 0.066(2) -0.0113(14) 0.0246(17) -0.0031(15)
O10 0.0432(16) 0.0564(17) 0.0447(16) 0.0003(13) 0.0164(13) 0.0007(13)
O11 0.0415(18) 0.0590(19) 0.090(2) 0.0126(17) -0.0131(16) -0.0146(15)
O12 0.0485(17) 0.0389(16) 0.0610(18) 0.0054(13) -0.0103(14) 0.0128(13)
O13 0.0507(17) 0.0372(15) 0.0492(16) -0.0081(12) -0.0094(13) 0.0076(13)
O14 0.0439(15) 0.0321(14) 0.0394(14) -0.0048(11) -0.0006(12) 0.0059(12)
O15 0.0362(15) 0.0341(14) 0.0424(15) -0.0029(11) -0.0029(11) 0.0074(11)
O16 0.062(2) 0.0388(16) 0.0565(18) 0.0092(13) -0.0115(14) -0.0087(14)
O17 0.0423(16) 0.0354(15) 0.0625(18) 0.0073(13) 0.0186(13) 0.0010(12)
O18 0.0364(15) 0.0443(16) 0.0659(18) 0.0059(13) 0.0212(13) 0.0118(13)
C1 0.069(3) 0.039(2) 0.0390(19) 0.0094(14) 0.0001(18) 0.0141(19)
C2 0.066(5) 0.046(6) 0.047(4) 0.004(4) 0.000(3) 0.004(4)
C2A 0.066(4) 0.034(5) 0.045(4) 0.013(4) -0.001(3) 0.004(4)
C3 0.066(5) 0.065(6) 0.042(4) 0.001(4) -0.003(4) 0.006(4)
C3A 0.067(6) 0.056(6) 0.045(4) 0.000(4) -0.002(4) -0.003(4)
C4 0.076(6) 0.086(6) 0.056(4) -0.015(4) -0.002(4) 0.001(5)
C4A 0.079(6) 0.071(6) 0.055(4) -0.009(4) -0.004(4) -0.012(5)
C5 0.079(6) 0.086(7) 0.063(5) -0.011(5) -0.009(4) -0.003(4)
C5A 0.079(6) 0.079(7) 0.064(5) -0.007(5) -0.009(4) -0.015(4)
C6 0.077(6) 0.073(6) 0.079(6) -0.008(4) -0.001(4) -0.009(4)
C6A 0.080(5) 0.096(7) 0.079(6) -0.010(5) 0.000(4) -0.018(5)
C7 0.071(5) 0.070(6) 0.071(5) -0.003(4) 0.004(4) -0.007(4)
C7A 0.069(4) 0.068(6) 0.060(5) 0.009(4) 0.002(3) -0.005(4)
C8 0.039(2) 0.037(2) 0.044(2) -0.0106(18) 0.0027(17) 0.0012(18)
C9 0.039(2) 0.032(2) 0.040(2) -0.0002(16) 0.0049(16) 0.0024(16)
C10 0.046(3) 0.056(3) 0.090(4) 0.016(3) -0.011(3) -0.007(2)
C11 0.043(3) 0.117(5) 0.102(4) 0.025(4) -0.016(3) -0.004(3)
C12 0.078(4) 0.099(5) 0.078(4) 0.022(3) -0.006(3) 0.042(4)
C13 0.117(6) 0.053(3) 0.110(5) 0.031(3) -0.029(4) 0.011(3)
C14 0.071(3) 0.046(3) 0.083(3) 0.016(2) -0.012(3) -0.008(2)
C15 0.0392(19) 0.0331(18) 0.051(2) 0.0016(16) 0.0136(17) 0.0016(14)
C16 0.036(3) 0.037(3) 0.046(7) -0.003(3) 0.007(4) 0.003(2)
C16A 0.041(3) 0.038(3) 0.041(6) -0.002(3) 0.008(3) 0.006(2)
C17 0.057(6) 0.038(3) 0.087(8) 0.000(4) 0.028(5) 0.006(3)
C17A 0.053(4) 0.039(3) 0.090(8) -0.009(4) 0.016(5) 0.004(3)
C18 0.069(6) 0.047(4) 0.119(8) -0.010(5) 0.041(6) 0.010(3)
C18A 0.059(4) 0.048(3) 0.118(9) -0.020(5) 0.021(5) 0.008(3)
C19 0.063(5) 0.058(4) 0.080(7) -0.013(4) 0.030(5) 0.009(3)
C19A 0.055(4) 0.056(4) 0.092(8) -0.009(4) 0.016(5) 0.012(3)
C20 0.051(4) 0.060(4) 0.092(8) -0.009(4) 0.032(5) 0.005(3)
C20A 0.043(3) 0.058(4) 0.068(7) -0.003(4) 0.011(4) 0.010(3)
C21 0.048(4) 0.046(4) 0.077(8) -0.005(4) 0.027(5) 0.000(3)
C21A 0.041(3) 0.045(4) 0.040(6) 0.001(4) 0.006(3) 0.004(3)
C22 0.038(2) 0.037(2) 0.040(2) -0.0002(17) 0.0027(17) 0.0049(17)
C23 0.037(2) 0.039(2) 0.043(2) -0.0070(17) 0.0056(17) -0.0043(17)
C24 0.100(4) 0.041(3) 0.058(3) -0.014(2) 0.029(3) -0.019(3)
C25 0.152(6) 0.051(3) 0.090(4) -0.032(3) 0.046(4) -0.026(3)
C26 0.136(6) 0.074(4) 0.073(4) -0.035(3) 0.038(4) -0.016(4)
C27 0.119(5) 0.080(4) 0.051(3) -0.008(3) 0.034(3) -0.007(3)
C28 0.084(4) 0.046(3) 0.053(3) -0.002(2) 0.019(2) -0.004(2)
C29 0.032(2) 0.043(2) 0.0475(18) -0.0053(15) 0.0075(16) 0.0004(17)
C30 0.036(10) 0.040(3) 0.047(4) -0.005(3) 0.008(5) -0.001(3)
C30A 0.035(9) 0.040(3) 0.047(3) -0.006(2) 0.008(4) -0.004(3)
C31 0.037(7) 0.049(4) 0.048(4) -0.001(3) 0.009(4) 0.001(4)
C31A 0.055(9) 0.051(4) 0.052(3) 0.002(3) 0.017(4) 0.005(4)
C32 0.069(8) 0.067(4) 0.051(4) -0.003(3) 0.017(5) 0.015(4)
C32A 0.088(9) 0.070(4) 0.055(4) -0.001(3) 0.024(5) 0.018(4)
C33 0.081(9) 0.064(4) 0.063(5) -0.012(4) 0.021(5) 0.014(5)
C33A 0.091(8) 0.069(4) 0.057(5) -0.016(3) 0.017(5) 0.011(5)
C34 0.077(8) 0.050(3) 0.069(5) -0.009(3) 0.021(5) 0.014(5)
C34A 0.078(8) 0.051(3) 0.066(5) -0.018(3) 0.015(5) 0.000(4)
C35 0.050(8) 0.041(3) 0.060(5) -0.003(3) 0.018(5) 0.004(4)
C35A 0.047(7) 0.041(3) 0.057(4) -0.008(3) 0.014(5) -0.005(3)
C36 0.036(2) 0.037(2) 0.046(2) -0.0042(17) -0.0025(17) 0.0029(18)
C37 0.035(2) 0.036(2) 0.036(2) 0.0002(16) 0.0013(16) 0.0056(16)
C38 0.057(3) 0.044(3) 0.080(3) 0.008(2) -0.005(2) 0.005(2)
C39 0.075(4) 0.066(3) 0.072(3) 0.014(3) -0.003(3) 0.034(3)
C40 0.046(3) 0.103(4) 0.054(3) 0.008(3) -0.003(2) 0.019(3)
C41 0.040(3) 0.104(5) 0.109(5) 0.019(4) -0.016(3) -0.017(3)
C42 0.051(3) 0.051(3) 0.089(4) 0.021(2) -0.014(3) -0.006(2)
C43 0.039(2) 0.034(2) 0.041(2) -0.0042(16) 0.0069(17) -0.0039(17)
C44 0.059(3) 0.036(2) 0.038(2) -0.0059(17) 0.0065(19) -0.0042(19)
C45 0.064(3) 0.035(2) 0.050(2) -0.0029(18) 0.018(2) 0.001(2)
C46 0.100(4) 0.042(3) 0.063(3) -0.012(2) 0.025(3) 0.004(3)
C47 0.145(6) 0.050(3) 0.061(3) -0.023(3) 0.019(4) -0.008(3)
C48 0.124(5) 0.070(4) 0.062(3) -0.018(3) -0.020(3) -0.008(4)
C49 0.082(4) 0.053(3) 0.058(3) -0.012(2) -0.011(3) 0.002(3)
C50 0.030(2) 0.039(2) 0.045(2) 0.0008(17) 0.0001(17) 0.0009(16)
C51 0.031(2) 0.038(2) 0.054(2) -0.0058(18) -0.0014(17) 0.0009(17)
C52 0.038(2) 0.045(2) 0.067(3) -0.005(2) -0.003(2) -0.0028(19)
C53 0.064(3) 0.049(3) 0.106(5) -0.013(3) -0.009(3) -0.014(2)
C54 0.093(5) 0.075(4) 0.111(5) -0.039(4) -0.011(4) -0.021(3)
C55 0.111(5) 0.115(5) 0.063(4) -0.034(4) -0.012(3) -0.025(4)
C56 0.072(3) 0.074(3) 0.051(3) -0.003(2) -0.010(2) -0.013(3)
C57 0.0346(17) 0.036(2) 0.047(2) -0.0050(16) 0.0118(15) 0.0005(15)
C58 0.035(2) 0.040(3) 0.038(6) -0.004(2) 0.010(3) 0.0019(19)
C58A 0.032(3) 0.039(4) 0.026(9) -0.003(4) 0.002(4) -0.002(3)
C59 0.039(3) 0.058(4) 0.079(6) 0.010(4) 0.016(3) 0.012(3)
C59A 0.032(4) 0.045(4) 0.039(7) -0.006(4) 0.002(4) 0.002(3)
C60 0.044(3) 0.084(5) 0.100(7) 0.009(5) 0.028(4) 0.010(3)
C60A 0.035(4) 0.059(5) 0.068(9) -0.001(5) 0.013(5) 0.002(4)
C61 0.056(3) 0.093(5) 0.077(6) 0.009(4) 0.030(4) -0.001(3)
C61A 0.041(6) 0.064(5) 0.069(10) 0.008(5) 0.013(6) -0.002(4)
C62 0.064(4) 0.089(5) 0.100(7) 0.031(4) 0.037(4) -0.002(3)
C62A 0.050(5) 0.056(5) 0.089(10) 0.009(5) 0.024(6) -0.007(4)
C63 0.057(3) 0.061(4) 0.082(6) 0.025(4) 0.028(4) 0.008(3)
C63A 0.051(5) 0.042(4) 0.079(9) 0.000(5) 0.024(6) -0.005(3)

loop_
_atom_type_symbol
_atom_type_description
_atom_type_scat_dispersion_real
_atom_type_scat_dispersion_imag
_atom_type_scat_source
C C 0.0033 0.0016 'International Tables Vol C Tables 4.2.6.8 and 6.1.1.4'
H H 0.0000 0.0000 'International Tables Vol C Tables 4.2.6.8 and 6.1.1.4'
Er Er -0.2586 4.9576 'International Tables Vol C Tables 4.2.6.8 and 6.1.1.4'
O O 0.0106 0.0060 'International Tables Vol C Tables 4.2.6.8 and 6.1.1.4'

loop_
_geom_angle_atom_site_label_1
_geom_angle_atom_site_label_2
_geom_angle_atom_site_label_3
_geom_angle
_geom_angle_site_symmetry_1
_geom_angle_site_symmetry_3
_geom_angle_publ_flag
O3 Er1 O1 84.95(14) . . ?
O3 Er1 O5 96.36(12) . . ?
O3 Er1 O7 88.22(12) . . ?
O3 Er1 O9 85.97(12) . . ?
O3 Er1 O11 171.51(12) . . ?
O5 Er1 O1 78.93(11) . . ?
O5 Er1 O9 169.57(11) . . ?
O5 Er1 O11 90.42(12) . . ?
O7 Er1 O1 163.80(12) . . ?
O7 Er1 O5 87.27(10) . . ?
O7 Er1 O9 102.99(10) . . ?
O7 Er1 O11 87.00(12) . . ?
O9 Er1 O1 91.18(11) . . ?
O11 Er1 O1 101.43(13) . . ?
O11 Er1 O9 88.28(12) . . ?
O8 Er2 O13 155.75(9) . . ?
O8 Er2 O14 147.02(9) . . ?
O8 Er2 O15 82.44(9) . . ?
O10 Er2 O8 103.28(10) . . ?
O10 Er2 O12 88.87(10) . . ?
O10 Er2 O13 88.36(10) . . ?
O10 Er2 O14 87.08(9) . . ?
O10 Er2 O15 86.16(9) . . ?
O10 Er2 O17 168.50(10) . . ?
O12 Er2 O8 82.23(10) . . ?
O12 Er2 O13 76.74(9) . . ?
O12 Er2 O14 129.79(9) . . ?
O12 Er2 O15 162.34(9) . . ?
O12 Er2 O17 101.00(10) . . ?
O13 Er2 O14 53.14(8) . . ?
O15 Er2 O13 119.98(9) . . ?
O15 Er2 O14 66.89(8) . . ?
O17 Er2 O8 84.07(10) . . ?
O17 Er2 O13 88.19(10) . . ?
O17 Er2 O14 82.08(9) . . ?
O17 Er2 O15 86.07(9) . . ?
O2 Er3 O1 47.63(11) 2_646 2_646 ?
O2 Er3 O15 125.69(9) 2_646 . ?
O2 Er3 O16 75.05(10) 2_646 . ?
O4 Er3 O1 80.61(9) 2_646 2_646 ?
O4 Er3 O2 84.62(10) 2_646 2_646 ?
O4 Er3 O14 80.78(9) 2_646 . ?
O4 Er3 O15 145.76(9) 2_646 . ?
O4 Er3 O16 159.64(9) 2_646 . ?
O6 Er3 O1 69.77(10) 2_646 2_646 ?
O6 Er3 O2 115.48(12) 2_646 2_646 ?
O6 Er3 O4 101.16(11) 2_646 2_646 ?
O6 Er3 O14 79.46(10) 2_646 . ?
O6 Er3 O15 81.08(9) 2_646 . ?
O6 Er3 O16 88.71(11) 2_646 . ?
O6 Er3 O18 159.00(10) 2_646 . ?
O14 Er3 O1 139.88(8) . 2_646 ?
O14 Er3 O2 161.00(11) . 2_646 ?
O14 Er3 O15 65.92(8) . . ?
O14 Er3 O16 118.82(9) . . ?
O15 Er3 O1 130.39(8) . 2_646 ?
O16 Er3 O1 86.30(9) . 2_646 ?
O16 Er3 O15 52.94(8) . . ?
O18 Er3 O1 130.93(9) . 2_646 ?
O18 Er3 O2 84.11(11) . 2_646 ?
O18 Er3 O4 87.56(11) . 2_646 ?
O18 Er3 O14 83.20(9) . . ?
O18 Er3 O15 81.08(9) . . ?
O18 Er3 O16 89.34(11) . . ?
Er1 O1 Er3 116.00(14) . 2_656 ?
C1 O1 Er1 140.8(3) . . ?
C1 O1 Er3 81.7(3) . 2_656 ?
C1 O2 Er3 109.1(3) . 2_656 ?
C8 O3 Er1 152.2(3) . . ?
C8 O4 Er3 142.5(3) . 2_656 ?
C15 O5 Er1 142.7(3) . . ?
C15 O6 Er3 151.5(3) . 2_656 ?
C22 O7 Er1 160.4(3) . . ?
C22 O8 Er2 132.2(2) . . ?
C29 O9 Er1 135.4(3) . . ?
C29 O10 Er2 149.0(3) . . ?
C36 O11 Er1 141.8(3) . . ?
C36 O12 Er2 157.0(3) . . ?
C43 O13 Er2 96.2(2) . . ?
Er3 O14 Er2 109.10(9) . . ?
C43 O14 Er2 91.7(2) . . ?
C43 O14 Er3 152.6(2) . . ?
Er2 O15 Er3 108.14(9) . . ?
C50 O15 Er2 151.2(2) . . ?
C50 O15 Er3 90.4(2) . . ?
C50 O16 Er3 97.7(2) . . ?
C57 O17 Er2 138.5(2) . . ?
C57 O18 Er3 141.7(2) . . ?
O1 C1 Er3 73.5(3) . 2_656 ?
O1 C1 C2 122.8(8) . . ?
O1 C1 C2A 115.4(8) . . ?
O2 C1 Er3 47.8(2) . 2_656 ?
O2 C1 O1 120.4(4) . . ?
O2 C1 C2 116.8(8) . . ?
O2 C1 C2A 124.2(7) . . ?
C2 C1 Er3 162.5(9) . 2_656 ?
C3 C2 C1 118.6(10) . . ?
C3 C2 C7 119.4(9) . . ?
C7 C2 C1 121.9(10) . . ?
C3A C2A C1 120.4(10) . . ?
C3A C2A C7A 121.0(9) . . ?
C7A C2A C1 118.6(10) . . ?
C2 C3 H3 120.1 . . ?
C2 C3 C4 119.8(11) . . ?
C4 C3 H3 120.1 . . ?
C2A C3A H3A 118.9 . . ?
C2A C3A C4A 122.2(10) . . ?
C4A C3A H3A 118.9 . . ?
C3 C4 H4 121.1 . . ?
C5 C4 C3 117.9(11) . . ?
C5 C4 H4 121.1 . . ?
C3A C4A H4A 122.3 . . ?
C5A C4A C3A 115.4(11) . . ?
C5A C4A H4A 122.3 . . ?
C4 C5 H5 117.4 . . ?
C4 C5 C6 125.1(11) . . ?
C6 C5 H5 117.4 . . ?
C4A C5A H5A 118.3 . . ?
C4A C5A C6A 123.5(10) . . ?
C6A C5A H5A 118.3 . . ?
C5 C6 H6 123.2 . . ?
C7 C6 C5 113.7(11) . . ?
C7 C6 H6 123.2 . . ?
C5A C6A H6A 121.0 . . ?
C7A C6A C5A 118.0(11) . . ?
C7A C6A H6A 121.0 . . ?
C2 C7 H7 118.0 . . ?
C6 C7 C2 124.0(11) . . ?
C6 C7 H7 118.0 . . ?
C2A C7A H7A 120.2 . . ?
C6A C7A C2A 119.7(11) . . ?
C6A C7A H7A 120.2 . . ?
O3 C8 O4 123.4(4) . . ?
O3 C8 C9 117.6(4) . . ?
O4 C8 C9 119.0(3) . . ?
C10 C9 C8 121.7(4) . . ?
C10 C9 C14 118.7(4) . . ?
C14 C9 C8 119.6(4) . . ?
C9 C10 H10 119.8 . . ?
C9 C10 C11 120.4(5) . . ?
C11 C10 H10 119.8 . . ?
C10 C11 H11 119.9 . . ?
C12 C11 C10 120.3(5) . . ?
C12 C11 H11 119.9 . . ?
C11 C12 H12 120.2 . . ?
C13 C12 C11 119.6(5) . . ?
C13 C12 H12 120.2 . . ?
C12 C13 H13 119.6 . . ?
C12 C13 C14 120.8(5) . . ?
C14 C13 H13 119.6 . . ?
C9 C14 H14 119.9 . . ?
C13 C14 C9 120.2(5) . . ?
C13 C14 H14 119.9 . . ?
O5 C15 C16 116.6(6) . . ?
O5 C15 C16A 118.8(6) . . ?
O6 C15 O5 123.6(4) . . ?
O6 C15 C16 119.7(6) . . ?
O6 C15 C16A 117.4(6) . . ?
C17 C16 C15 122.7(10) . . ?
C17 C16 C21 118.6(9) . . ?
C21 C16 C15 118.6(9) . . ?
C17A C16A C15 116.9(10) . . ?
C21A C16A C15 120.8(10) . . ?
C21A C16A C17A 122.3(10) . . ?
C16 C17 H17 119.8 . . ?
C16 C17 C18 120.4(11) . . ?
C18 C17 H17 119.8 . . ?
C16A C17A H17A 120.9 . . ?
C16A C17A C18A 118.2(11) . . ?
C18A C17A H17A 120.9 . . ?
C17 C18 H18 120.3 . . ?
C19 C18 C17 119.5(11) . . ?
C19 C18 H18 120.3 . . ?
C17A C18A H18A 120.1 . . ?
C19A C18A C17A 119.9(11) . . ?
C19A C18A H18A 120.1 . . ?
C18 C19 H19 120.0 . . ?
C20 C19 C18 120.1(10) . . ?
C20 C19 H19 120.0 . . ?
C18A C19A H19A 119.0 . . ?
C20A C19A C18A 122.0(10) . . ?
C20A C19A H19A 119.0 . . ?
C19 C20 H20 119.8 . . ?
C19 C20 C21 120.4(10) . . ?
C21 C20 H20 119.8 . . ?
C19A C20A H20A 121.0 . . ?
C19A C20A C21A 118.0(10) . . ?
C21A C20A H20A 121.0 . . ?
C16 C21 H21 119.5 . . ?
C20 C21 C16 121.0(10) . . ?
C20 C21 H21 119.5 . . ?
C16A C21A C20A 119.5(10) . . ?
C16A C21A H21A 120.3 . . ?
C20A C21A H21A 120.3 . . ?
O7 C22 C23 118.4(3) . . ?
O8 C22 O7 122.7(3) . . ?
O8 C22 C23 118.9(3) . . ?
C24 C23 C22 120.3(4) . . ?
C28 C23 C22 121.0(4) . . ?
C28 C23 C24 118.6(4) . . ?
C23 C24 H24 119.9 . . ?
C25 C24 C23 120.3(4) . . ?
C25 C24 H24 119.9 . . ?
C24 C25 H25 119.9 . . ?
C26 C25 C24 120.2(5) . . ?
C26 C25 H25 119.9 . . ?
C25 C26 H26 120.0 . . ?
C27 C26 C25 120.0(5) . . ?
C27 C26 H26 120.0 . . ?
C26 C27 H27 119.7 . . ?
C26 C27 C28 120.7(5) . . ?
C28 C27 H27 119.7 . . ?
C23 C28 C27 120.2(4) . . ?
C23 C28 H28 119.9 . . ?
C27 C28 H28 119.9 . . ?
O9 C29 O10 123.4(4) . . ?
O9 C29 C30 117.3(7) . . ?
O9 C29 C30A 117.9(6) . . ?
O10 C29 C30 119.1(7) . . ?
O10 C29 C30A 118.6(6) . . ?
C31 C30 C29 122.9(11) . . ?
C31 C30 C35 119.2(11) . . ?
C35 C30 C29 117.6(10) . . ?
C31A C30A C29 119.4(9) . . ?
C31A C30A C35A 118.0(10) . . ?
C35A C30A C29 122.3(9) . . ?
C30 C31 H31 119.7 . . ?
C30 C31 C32 120.6(11) . . ?
C32 C31 H31 119.7 . . ?
C30A C31A H31A 119.6 . . ?
C30A C31A C32A 120.8(10) . . ?
C32A C31A H31A 119.6 . . ?
C31 C32 H32 120.7 . . ?
C33 C32 C31 118.7(11) . . ?
C33 C32 H32 120.7 . . ?
C31A C32A H32A 119.6 . . ?
C33A C32A C31A 120.7(10) . . ?
C33A C32A H32A 119.6 . . ?
C32 C33 H33 119.6 . . ?
C34 C33 C32 120.7(10) . . ?
C34 C33 H33 119.6 . . ?
C32A C33A H33A 120.2 . . ?
C32A C33A C34A 119.5(10) . . ?
C34A C33A H33A 120.2 . . ?
C33 C34 H34 119.7 . . ?
C33 C34 C35 120.6(11) . . ?
C35 C34 H34 119.7 . . ?
C33A C34A H34A 119.6 . . ?
C33A C34A C35A 120.7(10) . . ?
C35A C34A H34A 119.6 . . ?
C30 C35 H35 120.1 . . ?
C34 C35 C30 119.8(11) . . ?
C34 C35 H35 120.1 . . ?
C30A C35A C34A 119.8(10) . . ?
C30A C35A H35A 120.1 . . ?
C34A C35A H35A 120.1 . . ?
O11 C36 C37 117.4(3) . . ?
O12 C36 O11 124.3(4) . . ?
O12 C36 C37 118.3(3) . . ?
C38 C37 C36 122.1(4) . . ?
C42 C37 C36 120.6(3) . . ?
C42 C37 C38 117.3(4) . . ?
C37 C38 H38 119.8 . . ?
C37 C38 C39 120.4(4) . . ?
C39 C38 H38 119.8 . . ?
C38 C39 H39 119.5 . . ?
C40 C39 C38 120.9(5) . . ?
C40 C39 H39 119.5 . . ?
C39 C40 H40 120.1 . . ?
C39 C40 C41 119.8(5) . . ?
C41 C40 H40 120.1 . . ?
C40 C41 H41 119.7 . . ?
C40 C41 C42 120.5(5) . . ?
C42 C41 H41 119.7 . . ?
C37 C42 C41 120.9(4) . . ?
C37 C42 H42 119.5 . . ?
C41 C42 H42 119.5 . . ?
O13 C43 O14 118.3(3) . . ?
O13 C43 C44 121.8(3) . . ?
O14 C43 C44 119.9(3) . . ?
C45 C44 C43 120.6(4) . . ?
C45 C44 C49 119.8(4) . . ?
C49 C44 C43 119.6(4) . . ?
C44 C45 H45 119.9 . . ?
C44 C45 C46 120.3(5) . . ?
C46 C45 H45 119.9 . . ?
C45 C46 H46 120.2 . . ?
C47 C46 C45 119.7(5) . . ?
C47 C46 H46 120.2 . . ?
C46 C47 H47 119.6 . . ?
C48 C47 C46 120.9(5) . . ?
C48 C47 H47 119.6 . . ?
C47 C48 H48 120.0 . . ?
C47 C48 C49 120.0(5) . . ?
C49 C48 H48 120.0 . . ?
C44 C49 C48 119.4(5) . . ?
C44 C49 H49 120.3 . . ?
C48 C49 H49 120.3 . . ?
O15 C50 C51 119.8(3) . . ?
O16 C50 O15 119.0(3) . . ?
O16 C50 C51 121.2(3) . . ?
C52 C51 C50 120.7(4) . . ?
C52 C51 C56 119.3(4) . . ?
C56 C51 C50 120.0(4) . . ?
C51 C52 H52 119.7 . . ?
C51 C52 C53 120.7(5) . . ?
C53 C52 H52 119.7 . . ?
C52 C53 H53 120.3 . . ?
C54 C53 C52 119.5(5) . . ?
C54 C53 H53 120.3 . . ?
C53 C54 H54 119.3 . . ?
C53 C54 C55 121.5(5) . . ?
C55 C54 H54 119.3 . . ?
C54 C55 H55 120.1 . . ?
C54 C55 C56 119.7(5) . . ?
C56 C55 H55 120.1 . . ?
C51 C56 C55 119.2(5) . . ?
C51 C56 H56 120.4 . . ?
C55 C56 H56 120.4 . . ?
O17 C57 O18 123.5(3) . . ?
O17 C57 C58 120.3(4) . . ?
O17 C57 C58A 114.5(8) . . ?
O18 C57 C58 116.2(4) . . ?
O18 C57 C58A 121.3(7) . . ?
C59 C58 C57 119.3(7) . . ?
C63 C58 C57 121.7(6) . . ?
C63 C58 C59 118.4(6) . . ?
C59A C58A C57 116.6(13) . . ?
C63A C58A C57 121.4(12) . . ?
C63A C58A C59A 120.1(13) . . ?
C58 C59 H59 120.2 . . ?
C60 C59 C58 119.6(8) . . ?
C60 C59 H59 120.2 . . ?
C58A C59A H59A 120.6 . . ?
C60A C59A C58A 118.8(14) . . ?
C60A C59A H59A 120.6 . . ?
C59 C60 H60 119.6 . . ?
C61 C60 C59 120.8(8) . . ?
C61 C60 H60 119.6 . . ?
C59A C60A H60A 119.6 . . ?
C61A C60A C59A 120.7(15) . . ?
C61A C60A H60A 119.6 . . ?
C60 C61 H61 120.1 . . ?
C60 C61 C62 119.8(8) . . ?
C62 C61 H61 120.1 . . ?
C60A C61A H61A 119.8 . . ?
C60A C61A C62A 120.5(15) . . ?
C62A C61A H61A 119.8 . . ?
C61 C62 H62 119.8 . . ?
C61 C62 C63 120.3(8) . . ?
C63 C62 H62 119.8 . . ?
C61A C62A H62A 120.7 . . ?
C63A C62A C61A 118.6(14) . . ?
C63A C62A H62A 120.7 . . ?
C58 C63 C62 120.8(7) . . ?
C58 C63 H63 119.6 . . ?
C62 C63 H63 119.6 . . ?
C58A C63A C62A 119.9(13) . . ?
C58A C63A H63A 120.0 . . ?
C62A C63A H63A 120.0 . . ?

loop_
_geom_bond_atom_site_label_1
_geom_bond_atom_site_label_2
_geom_bond_distance
_geom_bond_site_symmetry_2
_geom_bond_publ_flag
Er1 O1 2.273(3) . ?
Er1 O3 2.182(3) . ?
Er1 O5 2.210(3) . ?
Er1 O7 2.193(3) . ?
Er1 O9 2.241(3) . ?
Er1 O11 2.222(3) . ?
Er2 O8 2.271(2) . ?
Er2 O10 2.213(3) . ?
Er2 O12 2.244(2) . ?
Er2 O13 2.391(2) . ?
Er2 O14 2.468(2) . ?
Er2 O15 2.315(2) . ?
Er2 O17 2.245(2) . ?
Er3 O1 2.882(4) 2_646 ?
Er3 O2 2.331(3) 2_646 ?
Er3 O4 2.241(3) 2_646 ?
Er3 O6 2.214(3) 2_646 ?
Er3 O14 2.331(2) . ?
Er3 O15 2.512(2) . ?
Er3 O16 2.372(3) . ?
Er3 O18 2.240(2) . ?
O1 C1 1.258(5) . ?
O2 C1 1.236(5) . ?
O3 C8 1.255(5) . ?
O4 C8 1.255(4) . ?
O5 C15 1.251(4) . ?
O6 C15 1.238(4) . ?
O7 C22 1.256(4) . ?
O8 C22 1.251(4) . ?
O9 C29 1.254(5) . ?
O10 C29 1.257(4) . ?
O11 C36 1.258(5) . ?
O12 C36 1.254(4) . ?
O13 C43 1.250(4) . ?
O14 C43 1.283(4) . ?
O15 C50 1.278(4) . ?
O16 C50 1.254(4) . ?
O17 C57 1.256(4) . ?
O18 C57 1.263(4) . ?
C1 C2 1.509(10) . ?
C1 C2A 1.471(10) . ?
C2 C3 1.371(11) . ?
C2 C7 1.392(11) . ?
C2A C3A 1.355(11) . ?
C2A C7A 1.386(11) . ?
C3 H3 0.9300 . ?
C3 C4 1.402(11) . ?
C3A H3A 0.9300 . ?
C3A C4A 1.407(11) . ?
C4 H4 0.9300 . ?
C4 C5 1.374(14) . ?
C4A H4A 0.9300 . ?
C4A C5A 1.369(14) . ?
C5 H5 0.9300 . ?
C5 C6 1.403(14) . ?
C5A H5A 0.9300 . ?
C5A C6A 1.421(15) . ?
C6 H6 0.9300 . ?
C6 C7 1.379(12) . ?
C6A H6A 0.9300 . ?
C6A C7A 1.364(12) . ?
C7 H7 0.9300 . ?
C7A H7A 0.9300 . ?
C8 C9 1.482(5) . ?
C9 C10 1.363(6) . ?
C9 C14 1.371(5) . ?
C10 H10 0.9300 . ?
C10 C11 1.379(7) . ?
C11 H11 0.9300 . ?
C11 C12 1.352(8) . ?
C12 H12 0.9300 . ?
C12 C13 1.349(8) . ?
C13 H13 0.9300 . ?
C13 C14 1.371(7) . ?
C14 H14 0.9300 . ?
C15 C16 1.492(10) . ?
C15 C16A 1.482(10) . ?
C16 C17 1.363(11) . ?
C16 C21 1.377(11) . ?
C16A C17A 1.370(11) . ?
C16A C21A 1.366(11) . ?
C17 H17 0.9300 . ?
C17 C18 1.393(11) . ?
C17A H17A 0.9300 . ?
C17A C18A 1.378(11) . ?
C18 H18 0.9300 . ?
C18 C19 1.378(12) . ?
C18A H18A 0.9300 . ?
C18A C19A 1.376(12) . ?
C19 H19 0.9300 . ?
C19 C20 1.343(11) . ?
C19A H19A 0.9300 . ?
C19A C20A 1.367(11) . ?
C20 H20 0.9300 . ?
C20 C21 1.374(10) . ?
C20A H20A 0.9300 . ?
C20A C21A 1.397(10) . ?
C21 H21 0.9300 . ?
C21A H21A 0.9300 . ?
C22 C23 1.490(5) . ?
C23 C24 1.382(6) . ?
C23 C28 1.376(5) . ?
C24 H24 0.9300 . ?
C24 C25 1.379(6) . ?
C25 H25 0.9300 . ?
C25 C26 1.364(7) . ?
C26 H26 0.9300 . ?
C26 C27 1.348(7) . ?
C27 H27 0.9300 . ?
C27 C28 1.383(6) . ?
C28 H28 0.9300 . ?
C29 C30 1.495(11) . ?
C29 C30A 1.488(10) . ?
C30 C31 1.378(11) . ?
C30 C35 1.385(12) . ?
C30A C31A 1.374(11) . ?
C30A C35A 1.386(11) . ?
C31 H31 0.9300 . ?
C31 C32 1.401(11) . ?
C31A H31A 0.9300 . ?
C31A C32A 1.377(10) . ?
C32 H32 0.9300 . ?
C32 C33 1.373(12) . ?
C32A H32A 0.9300 . ?
C32A C33A 1.352(11) . ?
C33 H33 0.9300 . ?
C33 C34 1.370(12) . ?
C33A H33A 0.9300 . ?
C33A C34A 1.357(11) . ?
C34 H34 0.9300 . ?
C34 C35 1.376(11) . ?
C34A H34A 0.9300 . ?
C34A C35A 1.392(10) . ?
C35 H35 0.9300 . ?
C35A H35A 0.9300 . ?
C36 C37 1.484(5) . ?
C37 C38 1.374(5) . ?
C37 C42 1.366(6) . ?
C38 H38 0.9300 . ?
C38 C39 1.393(6) . ?
C39 H39 0.9300 . ?
C39 C40 1.328(7) . ?
C40 H40 0.9300 . ?
C40 C41 1.340(7) . ?
C41 H41 0.9300 . ?
C41 C42 1.390(6) . ?
C42 H42 0.9300 . ?
C43 C44 1.484(5) . ?
C44 C45 1.380(6) . ?
C44 C49 1.386(6) . ?
C45 H45 0.9300 . ?
C45 C46 1.380(6) . ?
C46 H46 0.9300 . ?
C46 C47 1.368(8) . ?
C47 H47 0.9300 . ?
C47 C48 1.366(8) . ?
C48 H48 0.9300 . ?
C48 C49 1.389(6) . ?
C49 H49 0.9300 . ?
C50 C51 1.475(5) . ?
C51 C52 1.371(6) . ?
C51 C56 1.388(6) . ?
C52 H52 0.9300 . ?
C52 C53 1.386(6) . ?
C53 H53 0.9300 . ?
C53 C54 1.347(8) . ?
C54 H54 0.9300 . ?
C54 C55 1.363(8) . ?
C55 H55 0.9300 . ?
C55 C56 1.394(7) . ?
C56 H56 0.9300 . ?
C57 C58 1.499(7) . ?
C57 C58A 1.495(13) . ?
C58 C59 1.395(10) . ?
C58 C63 1.364(8) . ?
C58A C59A 1.392(16) . ?
C58A C63A 1.354(14) . ?
C59 H59 0.9300 . ?
C59 C60 1.387(8) . ?
C59A H59A 0.9300 . ?
C59A C60A 1.370(14) . ?
C60 H60 0.9300 . ?
C60 C61 1.350(10) . ?
C60A H60A 0.9300 . ?
C60A C61A 1.347(16) . ?
C61 H61 0.9300 . ?
C61 C62 1.357(11) . ?
C61A H61A 0.9300 . ?
C61A C62A 1.395(16) . ?
C62 H62 0.9300 . ?
C62 C63 1.385(8) . ?
C62A H62A 0.9300 . ?
C62A C63A 1.393(14) . ?
C63 H63 0.9300 . ?
C63A H63A 0.9300 . ?

loop_
_geom_torsion_atom_site_label_1
_geom_torsion_atom_site_label_2
_geom_torsion_atom_site_label_3
_geom_torsion_atom_site_label_4
_geom_torsion
_geom_torsion_site_symmetry_1
_geom_torsion_site_symmetry_2
_geom_torsion_site_symmetry_3
_geom_torsion_site_symmetry_4
_geom_torsion_publ_flag
Er1 O1 C1 Er3 -121.5(5) . . . 2_656 ?
Er1 O1 C1 O2 -111.8(5) . . . . ?
Er1 O1 C1 C2 65.6(14) . . . . ?
Er1 O1 C1 C2A 70.4(13) . . . . ?
Er1 O3 C8 O4 15.3(9) . . . . ?
Er1 O3 C8 C9 -165.7(4) . . . . ?
Er1 O5 C15 O6 -20.0(4) . . . . ?
Er1 O5 C15 C16 160.1(5) . . . . ?
Er1 O5 C15 C16A 154.2(7) . . . . ?
Er1 O7 C22 O8 71.2(9) . . . . ?
Er1 O7 C22 C23 -109.5(7) . . . . ?
Er1 O9 C29 O10 -11.2(7) . . . . ?
Er1 O9 C29 C30 174.2(19) . . . . ?
Er1 O9 C29 C30A 165.1(17) . . . . ?
Er1 O11 C36 O12 -12.5(7) . . . . ?
Er1 O11 C36 C37 167.9(3) . . . . ?
Er2 O8 C22 O7 -9.9(6) . . . . ?
Er2 O8 C22 C23 170.8(2) . . . . ?
Er2 O10 C29 O9 73.8(7) . . . . ?
Er2 O10 C29 C30 -112(2) . . . . ?
Er2 O10 C29 C30A -102.5(18) . . . . ?
Er2 O12 C36 O11 -1.7(10) . . . . ?
Er2 O12 C36 C37 177.9(5) . . . . ?
Er2 O13 C43 O14 8.2(4) . . . . ?
Er2 O13 C43 C44 -169.9(3) . . . . ?
Er2 O14 C43 O13 -7.9(3) . . . . ?
Er2 O14 C43 C44 170.2(3) . . . . ?
Er2 O15 C50 O16 130.9(4) . . . . ?
Er2 O15 C50 C51 -49.1(7) . . . . ?
Er2 O17 C57 O18 3.4(6) . . . . ?
Er2 O17 C57 C58 -178.5(7) . . . . ?
Er2 O17 C57 C58A -166.9(13) . . . . ?
Er3 O1 C1 O2 9.7(4) 2_656 . . . ?
Er3 O1 C1 C2 -172.9(13) 2_656 . . . ?
Er3 O1 C1 C2A -168.1(12) 2_656 . . . ?
Er3 O2 C1 O1 -12.7(5) 2_656 . . . ?
Er3 O2 C1 C2 169.8(12) 2_656 . . . ?
Er3 O2 C1 C2A 165.0(13) 2_656 . . . ?
Er3 O4 C8 O3 0.9(7) 2_656 . . . ?
Er3 O4 C8 C9 -178.1(3) 2_656 . . . ?
Er3 O6 C15 O5 12.9(5) 2_656 . . . ?
Er3 O6 C15 C16 -167.2(6) 2_656 . . . ?
Er3 O6 C15 C16A -161.4(7) 2_656 . . . ?
Er3 O14 C43 O13 132.4(4) . . . . ?
Er3 O14 C43 C44 -49.6(7) . . . . ?
Er3 O15 C50 O16 -0.4(4) . . . . ?
Er3 O15 C50 C51 179.5(3) . . . . ?
Er3 O16 C50 O15 0.4(4) . . . . ?
Er3 O16 C50 C51 -179.5(3) . . . . ?
Er3 O18 C57 O17 -12.0(7) . . . . ?
Er3 O18 C57 C58 169.7(7) . . . . ?
Er3 O18 C57 C58A 157.5(15) . . . . ?
Er3 C1 C2 C3 42(5) 2_656 . . . ?
Er3 C1 C2 C7 -140.3(18) 2_656 . . . ?
Er3 C1 C2A C3A 70(4) 2_656 . . . ?
Er3 C1 C2A C7A -110(3) 2_656 . . . ?
O1 C1 C2 C3 -161.7(14) . . . . ?
O1 C1 C2 C7 16(3) . . . . ?
O1 C1 C2A C3A -163.7(15) . . . . ?
O1 C1 C2A C7A 17(2) . . . . ?
O2 C1 C2 C3 16(2) . . . . ?
O2 C1 C2 C7 -166.1(17) . . . . ?
O2 C1 C2A C3A 19(2) . . . . ?
O2 C1 C2A C7A -161.0(14) . . . . ?
O3 C8 C9 C10 -167.0(4) . . . . ?
O3 C8 C9 C14 12.3(6) . . . . ?
O4 C8 C9 C10 12.0(6) . . . . ?
O4 C8 C9 C14 -168.7(4) . . . . ?
O5 C15 C16 C17 -179.7(6) . . . . ?
O5 C15 C16 C21 -0.2(8) . . . . ?
O5 C15 C16A C17A 168.5(11) . . . . ?
O5 C15 C16A C21A -12.8(15) . . . . ?
O6 C15 C16 C17 0.4(9) . . . . ?
O6 C15 C16 C21 179.9(5) . . . . ?
O6 C15 C16A C17A -17.0(14) . . . . ?
O6 C15 C16A C21A 161.8(10) . . . . ?
O7 C22 C23 C24 18.7(6) . . . . ?
O7 C22 C23 C28 -164.6(4) . . . . ?
O8 C22 C23 C24 -161.9(4) . . . . ?
O8 C22 C23 C28 14.8(6) . . . . ?
O9 C29 C30 C31 -5(4) . . . . ?
O9 C29 C30 C35 169(2) . . . . ?
O9 C29 C30A C31A -6(4) . . . . ?
O9 C29 C30A C35A -180(2) . . . . ?
O10 C29 C30 C31 -180(2) . . . . ?
O10 C29 C30 C35 -6(4) . . . . ?
O10 C29 C30A C31A 171(2) . . . . ?
O10 C29 C30A C35A -3(4) . . . . ?
O11 C36 C37 C38 -13.8(6) . . . . ?
O11 C36 C37 C42 166.8(4) . . . . ?
O12 C36 C37 C38 166.5(4) . . . . ?
O12 C36 C37 C42 -12.8(6) . . . . ?
O13 C43 C44 C45 157.4(4) . . . . ?
O13 C43 C44 C49 -21.6(6) . . . . ?
O14 C43 C44 C45 -20.6(6) . . . . ?
O14 C43 C44 C49 160.4(4) . . . . ?
O15 C50 C51 C52 -26.9(6) . . . . ?
O15 C50 C51 C56 151.5(4) . . . . ?
O16 C50 C51 C52 153.0(4) . . . . ?
O16 C50 C51 C56 -28.5(6) . . . . ?
O17 C57 C58 C59 8.5(16) . . . . ?
O17 C57 C58 C63 179.6(9) . . . . ?
O17 C57 C58A C59A -40(3) . . . . ?
O17 C57 C58A C63A 156(2) . . . . ?
O18 C57 C58 C59 -173.1(10) . . . . ?
O18 C57 C58 C63 -2.1(14) . . . . ?
O18 C57 C58A C59A 149.8(17) . . . . ?
O18 C57 C58A C63A -14(3) . . . . ?
C1 C2 C3 C4 178(2) . . . . ?
C1 C2 C7 C6 179.4(19) . . . . ?
C1 C2A C3A C4A 175.7(19) . . . . ?
C1 C2A C7A C6A -179.2(17) . . . . ?
C2 C3 C4 C5 1(2) . . . . ?
C2A C3A C4A C5A 5(2) . . . . ?
C3 C2 C7 C6 -2(3) . . . . ?
C3 C4 C5 C6 1(2) . . . . ?
C3A C2A C7A C6A 1(3) . . . . ?
C3A C4A C5A C6A -2(2) . . . . ?
C4 C5 C6 C7 -3(2) . . . . ?
C4A C5A C6A C7A -2(2) . . . . ?
C5 C6 C7 C2 4(3) . . . . ?
C5A C6A C7A C2A 2(2) . . . . ?
C7 C2 C3 C4 0(3) . . . . ?
C7A C2A C3A C4A -5(3) . . . . ?
C8 C9 C10 C11 177.9(5) . . . . ?
C8 C9 C14 C13 -179.1(5) . . . . ?
C9 C10 C11 C12 2.8(9) . . . . ?
C10 C9 C14 C13 0.2(8) . . . . ?
C10 C11 C12 C13 -3.0(10) . . . . ?
C11 C12 C13 C14 1.8(10) . . . . ?
C12 C13 C14 C9 -0.4(10) . . . . ?
C14 C9 C10 C11 -1.4(7) . . . . ?
C15 C16 C17 C18 -179.8(6) . . . . ?
C15 C16 C21 C20 -179.9(6) . . . . ?
C15 C16A C17A C18A -178.4(11) . . . . ?
C15 C16A C21A C20A 177.4(10) . . . . ?
C16 C17 C18 C19 0.0(12) . . . . ?
C16A C17A C18A C19A -2(2) . . . . ?
C17 C16 C21 C20 -0.4(11) . . . . ?
C17 C18 C19 C20 -1.0(11) . . . . ?
C17A C16A C21A C20A -3.9(19) . . . . ?
C17A C18A C19A C20A 3(2) . . . . ?
C18 C19 C20 C21 1.3(11) . . . . ?
C18A C19A C20A C21A -4(2) . . . . ?
C19 C20 C21 C16 -0.6(11) . . . . ?
C19A C20A C21A C16A 4.2(17) . . . . ?
C21 C16 C17 C18 0.7(12) . . . . ?
C21A C16A C17A C18A 3(2) . . . . ?
C22 C23 C24 C25 176.2(5) . . . . ?
C22 C23 C28 C27 -178.3(5) . . . . ?
C23 C24 C25 C26 2.3(10) . . . . ?
C24 C23 C28 C27 -1.6(7) . . . . ?
C24 C25 C26 C27 -1.8(11) . . . . ?
C25 C26 C27 C28 -0.4(11) . . . . ?
C26 C27 C28 C23 2.1(9) . . . . ?
C28 C23 C24 C25 -0.6(8) . . . . ?
C29 C30 C31 C32 -178(2) . . . . ?
C29 C30 C35 C34 178(2) . . . . ?
C29 C30A C31A C32A 178.3(19) . . . . ?
C29 C30A C35A C34A -180(2) . . . . ?
C30 C31 C32 C33 -4(3) . . . . ?
C30A C31A C32A C33A 4(3) . . . . ?
C31 C30 C35 C34 -8(4) . . . . ?
C31 C32 C33 C34 0(2) . . . . ?
C31A C30A C35A C34A 6(4) . . . . ?
C31A C32A C33A C34A 1(2) . . . . ?
C32 C33 C34 C35 0(2) . . . . ?
C32A C33A C34A C35A -2.9(19) . . . . ?
C33 C34 C35 C30 4(3) . . . . ?
C33A C34A C35A C30A -1(3) . . . . ?
C35 C30 C31 C32 8(4) . . . . ?
C35A C30A C31A C32A -7(4) . . . . ?
C36 C37 C38 C39 -178.2(4) . . . . ?
C36 C37 C42 C41 179.8(5) . . . . ?
C37 C38 C39 C40 -1.3(8) . . . . ?
C38 C37 C42 C41 0.4(7) . . . . ?
C38 C39 C40 C41 -0.4(8) . . . . ?
C39 C40 C41 C42 2.0(9) . . . . ?
C40 C41 C42 C37 -2.0(9) . . . . ?
C42 C37 C38 C39 1.2(7) . . . . ?
C43 C44 C45 C46 179.8(4) . . . . ?
C43 C44 C49 C48 -179.0(4) . . . . ?
C44 C45 C46 C47 -0.4(7) . . . . ?
C45 C44 C49 C48 2.1(7) . . . . ?
C45 C46 C47 C48 1.3(8) . . . . ?
C46 C47 C48 C49 -0.5(9) . . . . ?
C47 C48 C49 C44 -1.2(9) . . . . ?
C49 C44 C45 C46 -1.3(6) . . . . ?
C50 C51 C52 C53 177.5(4) . . . . ?
C50 C51 C56 C55 -175.1(5) . . . . ?
C51 C52 C53 C54 -1.8(8) . . . . ?
C52 C51 C56 C55 3.3(7) . . . . ?
C52 C53 C54 C55 2.3(10) . . . . ?
C53 C54 C55 C56 0.0(10) . . . . ?
C54 C55 C56 C51 -2.9(9) . . . . ?
C56 C51 C52 C53 -1.0(6) . . . . ?
C57 C58 C59 C60 173.4(9) . . . . ?
C57 C58 C63 C62 -172.3(9) . . . . ?
C57 C58A C59A C60A -178.3(19) . . . . ?
C57 C58A C63A C62A 174.9(19) . . . . ?
C58 C59 C60 C61 -4.6(17) . . . . ?
C58A C59A C60A C61A 11(4) . . . . ?
C59 C58 C63 C62 -1.2(17) . . . . ?
C59 C60 C61 C62 6(2) . . . . ?
C59A C58A C63A C62A 12(4) . . . . ?
C59A C60A C61A C62A -5(4) . . . . ?
C60 C61 C62 C63 -5(2) . . . . ?
C60A C61A C62A C63A 2(4) . . . . ?
C61 C62 C63 C58 2.9(17) . . . . ?
C61A C62A C63A C58A -6(3) . . . . ?
C63 C58 C59 C60 2.0(17) . . . . ?
C63A C58A C59A C60A -14(4) . . . . ?
